data_1505374
loop_
_publ_author_name
'Schulz, Verena'
'Davoust, Marion'
'Lemari\'e, Margareth'
'Lohier, Jean-Fran\,cois'
'Santos, Jana Sopkova de Oliveira'
'Metzner, Patrick'
'Bri\`ere, Jean-Fran\,cois'

_publ_section_title
;
 Straightforward stereoselective synthesis of spiro-epoxyoxindoles.
;
_journal_issue 9
_journal_name_full 'Organic letters'
_journal_page_first 1745
_journal_page_last 1748
_journal_paper_doi 10.1021/ol070439x
_journal_volume 9
_journal_year 2007
_chemical_absolute_configuration ad
_chemical_compound_source synthetised
_chemical_formula_moiety 'C22 H22 N2 O4'
_chemical_formula_sum 'C22 H22 N2 O4'
_chemical_formula_weight 378.42
_chemical_melting_point 449.6(15)
_chemical_name_systematic
; 
 1-(para-methoxybenzyl)-3'-pyrrolidinocarbonylspiro[3H-indole-3,2'-oxiran]
 -2(1H)-one
;
_space_group_IT_number 14
_symmetry_cell_setting monoclinic
_symmetry_space_group_name_Hall '-P 2yn'
_symmetry_space_group_name_H-M 'P 1 21/n 1'
_atom_sites_solution_hydrogens geom
_atom_sites_solution_primary direct
_atom_sites_solution_secondary difmap
_audit_creation_method SHELXL-97
_cell_angle_alpha 90.00
_cell_angle_beta 106.4583(11)
_cell_angle_gamma 90.00
_cell_formula_units_Z 4
_cell_length_a 11.4610(3)
_cell_length_b 9.3131(2)
_cell_length_c 18.6652(4)
_cell_measurement_reflns_used 53613
_cell_measurement_temperature 293(2)
_cell_measurement_theta_max 31.62
_cell_measurement_theta_min 1.88
_cell_volume 1910.64(8)
_computing_cell_refinement 'Bruker SMART'
_computing_data_collection 'Bruker SMART'
_computing_data_reduction 'Bruker SAINT'
_computing_molecular_graphics 'ORTEP-3 (Farrugia, 1997)'
_computing_publication_material 'SHELXL-97 (Sheldrick, 1997)'
_computing_structure_refinement 'SHELXL-97 (Sheldrick, 1997)'
_computing_structure_solution 'SHELXS-97 (Sheldrick, 1990)'
_diffrn_ambient_temperature 293(2)
_diffrn_measured_fraction_theta_full 0.999
_diffrn_measured_fraction_theta_max 0.999
_diffrn_measurement_device_type 'CCD area detector'
_diffrn_measurement_method 'phi and omega scans'
_diffrn_radiation_monochromator graphite
_diffrn_radiation_source 'sealed tube'
_diffrn_radiation_type MoK\a
_diffrn_radiation_wavelength 0.71073
_diffrn_reflns_av_R_equivalents 0.0272
_diffrn_reflns_av_sigmaI/netI 0.0168
_diffrn_reflns_limit_h_max 16
_diffrn_reflns_limit_h_min -16
_diffrn_reflns_limit_k_max 13
_diffrn_reflns_limit_k_min -13
_diffrn_reflns_limit_l_max 27
_diffrn_reflns_limit_l_min -27
_diffrn_reflns_number 53613
_diffrn_reflns_theta_full 31.62
_diffrn_reflns_theta_max 31.62
_diffrn_reflns_theta_min 1.88
_diffrn_standards_decay_% 0
_diffrn_standards_number 0
_exptl_absorpt_coefficient_mu 0.091
_exptl_absorpt_correction_type none
_exptl_crystal_colour colourless
_exptl_crystal_density_diffrn 1.316
_exptl_crystal_density_method 'not measured'
_exptl_crystal_description plate
_exptl_crystal_F_000 800
_exptl_crystal_size_max 0.6
_exptl_crystal_size_mid 0.5
_exptl_crystal_size_min 0.2
_refine_diff_density_max 0.310
_refine_diff_density_min -0.324
_refine_diff_density_rms 0.096
_refine_ls_extinction_method none
_refine_ls_goodness_of_fit_ref 1.034
_refine_ls_hydrogen_treatment mixed
_refine_ls_matrix_type full
_refine_ls_number_parameters 344
_refine_ls_number_reflns 6417
_refine_ls_number_restraints 0
_refine_ls_restrained_S_all 1.034
_refine_ls_R_factor_all 0.0692
_refine_ls_R_factor_gt 0.0487
_refine_ls_shift/su_max 0.001
_refine_ls_shift/su_mean 0.000
_refine_ls_structure_factor_coef Fsqd
_refine_ls_weighting_details 'calc w=1/[\s^2^(Fo^2^)+(0.1027P)^2^+0.2132P] where P=(Fo^2^+2Fc^2^)/3'
_refine_ls_weighting_scheme calc
_refine_ls_wR_factor_gt 0.1418
_refine_ls_wR_factor_ref 0.1694
_reflns_number_gt 4736
_reflns_number_total 6417
_reflns_threshold_expression >2sigma(I)
_cod_data_source_file ol070439xsi20070221_035612.cif
_cod_data_source_block 4c
_cod_depositor_comments
;
The following automatic conversions were performed:

'_chemical_melting_point' value '175-178\%C' was changed to
'449.6(15)' - it was converted from degrees Celsius(C) to Kelvins(K),
the average value was taken and precision was
estimated.

'_symmetry_cell_setting' value 'Monoclinic' changed to
'monoclinic' according to
/home/saulius/struct/CIF-dictionaries/cif_core.dic dictionary named
'cif_core.dic' version 2.4.1 from
2010-06-29.

'_exptl_absorpt_correction_type' value 'None' changed to
'none' according to
/home/saulius/struct/CIF-dictionaries/cif_core.dic dictionary named
'cif_core.dic' version 2.4.1 from 2010-06-29.

Automatic conversion script
Id: cif_fix_values 1715 2011-07-08 13:25:40Z adriana 
;
_cod_original_sg_symbol_Hall '-P 2yn '
_cod_database_code 1505374

loop_
_symmetry_equiv_pos_as_xyz
'x, y, z'
'-x+1/2, y+1/2, -z+1/2'
'-x, -y, -z'
'x-1/2, -y-1/2, z-1/2'

loop_
_atom_site_label
_atom_site_type_symbol
_atom_site_fract_x
_atom_site_fract_y
_atom_site_fract_z
_atom_site_U_iso_or_equiv
_atom_site_adp_type
_atom_site_occupancy
_atom_site_symmetry_multiplicity
_atom_site_calc_flag
_atom_site_refinement_flags
_atom_site_disorder_assembly
_atom_site_disorder_group
N1 N 0.32938(8) 0.76107(10) 0.21771(5) 0.03459(19) Uani 1 1 d . . .
O2 O 0.50954(8) 0.99845(9) 0.14508(5) 0.0442(2) Uani 1 1 d . . .
C3 C 0.44356(9) 0.69190(11) 0.24242(6) 0.0331(2) Uani 1 1 d . . .
N4 N 0.51749(8) 0.76200(11) -0.01087(5) 0.0411(2) Uani 1 1 d . A .
O5 O 0.24945(8) 0.95012(9) 0.13918(5) 0.0443(2) Uani 1 1 d . . .
C6 C 0.52497(9) 0.75171(11) 0.20728(6) 0.0335(2) Uani 1 1 d . . .
C7 C 0.45712(9) 0.86406(11) 0.15645(6) 0.0327(2) Uani 1 1 d . . .
C8 C 0.33193(9) 0.86877(11) 0.16884(5) 0.0330(2) Uani 1 1 d . . .
C9 C 0.46574(10) 0.90742(12) 0.08165(6) 0.0375(2) Uani 1 1 d . . .
H9 H 0.3913(12) 0.9385(14) 0.0468(8) 0.037(3) Uiso 1 1 d . . .
C10 C 0.47749(11) 0.58276(13) 0.29439(7) 0.0421(2) Uani 1 1 d . . .
H10 H 0.4173(15) 0.5395(18) 0.3206(9) 0.056(4) Uiso 1 1 d . . .
C11 C 0.13960(10) 0.61846(13) 0.18707(6) 0.0390(2) Uani 1 1 d . . .
C12 C 0.22101(10) 0.72408(13) 0.23924(7) 0.0399(2) Uani 1 1 d . . .
H12A H 0.2433(15) 0.6840(18) 0.2910(10) 0.057(4) Uiso 1 1 d . . .
H12B H 0.1786(15) 0.8165(18) 0.2415(9) 0.054(4) Uiso 1 1 d . . .
O13 O 0.66927(9) 0.87042(14) 0.07608(6) 0.0631(3) Uani 1 1 d . . .
C14 C 0.56099(10) 0.84438(13) 0.04931(6) 0.0401(2) Uani 1 1 d . . .
C15 C 0.64418(10) 0.70408(14) 0.22525(7) 0.0435(3) Uani 1 1 d . . .
H15 H 0.6971(15) 0.7478(17) 0.2001(10) 0.055(4) Uiso 1 1 d . . .
C18 C 0.18044(12) 0.52755(16) 0.14132(8) 0.0512(3) Uani 1 1 d . . .
H18 H 0.2639(17) 0.5350(19) 0.1415(10) 0.066(5) Uiso 1 1 d . . .
C19 C 0.67948(12) 0.59482(16) 0.27781(8) 0.0505(3) Uani 1 1 d . . .
H19 H 0.7633(17) 0.5601(19) 0.2935(11) 0.067(5) Uiso 1 1 d . . .
C20 C 0.59772(12) 0.53573(15) 0.31152(7) 0.0487(3) Uani 1 1 d . . .
H20 H 0.6218(14) 0.4637(18) 0.3491(10) 0.056(4) Uiso 1 1 d . . .
C21 C 0.10406(14) 0.42710(18) 0.09544(9) 0.0591(4) Uani 1 1 d . . .
H21 H 0.1353(18) 0.363(2) 0.0650(11) 0.078(6) Uiso 1 1 d . . .
O22 O -0.09712(14) 0.32336(18) 0.05337(8) 0.0949(5) Uani 1 1 d . . .
C23 C -0.01514(14) 0.4183(2) 0.09564(8) 0.0635(4) Uani 1 1 d . . .
C24 C 0.01874(13) 0.6080(2) 0.18564(9) 0.0652(4) Uani 1 1 d . . .
H24 H -0.010(2) 0.672(2) 0.2190(13) 0.093(7) Uiso 1 1 d . . .
C27 C -0.05748(15) 0.5097(3) 0.14046(12) 0.0823(6) Uani 1 1 d . . .
H27 H -0.140(2) 0.499(3) 0.1429(14) 0.105(8) Uiso 1 1 d . . .
C28 C -0.0542(3) 0.2208(3) 0.01192(14) 0.1055(9) Uani 1 1 d . . .
H28A H 0.015(3) 0.153(3) 0.0442(16) 0.118(9) Uiso 1 1 d . . .
H28B H -0.018(2) 0.258(3) -0.0250(14) 0.094(7) Uiso 1 1 d . . .
H28C H -0.116(3) 0.153(3) -0.0125(17) 0.125(9) Uiso 1 1 d . . .
C16 C 0.59838(13) 0.69915(17) -0.05099(8) 0.0514(3) Uani 1 1 d . . .
H16A H 0.6582(17) 0.633(2) -0.0197(10) 0.069(5) Uiso 1 1 d . . .
H16B H 0.6523(17) 0.774(2) -0.0631(11) 0.073(5) Uiso 1 1 d . . .
C17 C 0.38891(12) 0.72674(16) -0.04627(8) 0.0500(3) Uani 1 1 d . . .
H17A H 0.3414(15) 0.8182(19) -0.0686(9) 0.059(5) Uiso 1 1 d . . .
H17B H 0.3517(18) 0.686(2) -0.0092(12) 0.080(6) Uiso 1 1 d . . .
C25A C 0.4025(9) 0.6542(13) -0.1184(7) 0.066(2) Uani 0.311(10) 1 d P A 1
H25A H 0.3403 0.5814 -0.1356 0.079 Uiso 0.311(10) 1 calc PR A 1
H25B H 0.3938 0.7250 -0.1577 0.079 Uiso 0.311(10) 1 calc PR A 1
C26A C 0.5230(6) 0.5893(11) -0.1001(5) 0.0585(18) Uani 0.311(10) 1 d P A 1
H26A H 0.5493 0.5739 -0.1446 0.070 Uiso 0.311(10) 1 calc PR A 1
H26B H 0.5250 0.4987 -0.0741 0.070 Uiso 0.311(10) 1 calc PR A 1
C25B C 0.3923(4) 0.6089(5) -0.1017(2) 0.0522(7) Uani 0.689(10) 1 d P A 2
H25C H 0.3204 0.6114 -0.1444 0.063 Uiso 0.689(10) 1 calc PR A 2
H25D H 0.3990 0.5149 -0.0785 0.063 Uiso 0.689(10) 1 calc PR A 2
C26B C 0.5073(3) 0.6469(4) -0.12431(19) 0.0534(8) Uani 0.689(10) 1 d P A 2
H26C H 0.4907 0.7221 -0.1618 0.064 Uiso 0.689(10) 1 calc PR A 2
H26D H 0.5385 0.5634 -0.1439 0.064 Uiso 0.689(10) 1 calc PR A 2

loop_
_atom_site_aniso_label
_atom_site_aniso_U_11
_atom_site_aniso_U_22
_atom_site_aniso_U_33
_atom_site_aniso_U_23
_atom_site_aniso_U_13
_atom_site_aniso_U_12
N1 0.0330(4) 0.0354(4) 0.0366(4) 0.0017(3) 0.0119(3) -0.0006(3)
O2 0.0563(5) 0.0340(4) 0.0441(4) -0.0044(3) 0.0171(4) -0.0136(3)
C3 0.0341(4) 0.0322(5) 0.0313(4) -0.0024(4) 0.0066(4) -0.0020(4)
N4 0.0360(4) 0.0492(5) 0.0404(5) -0.0042(4) 0.0147(4) -0.0021(4)
O5 0.0466(4) 0.0444(5) 0.0422(4) 0.0028(3) 0.0132(3) 0.0128(3)
C6 0.0324(4) 0.0340(5) 0.0328(4) -0.0033(4) 0.0068(3) -0.0034(4)
C7 0.0349(4) 0.0306(4) 0.0332(4) -0.0026(3) 0.0105(4) -0.0042(4)
C8 0.0369(5) 0.0320(5) 0.0305(4) -0.0036(3) 0.0105(4) 0.0001(4)
C9 0.0418(5) 0.0372(5) 0.0343(5) -0.0008(4) 0.0121(4) -0.0056(4)
C10 0.0465(6) 0.0386(5) 0.0386(5) 0.0031(4) 0.0076(4) -0.0016(4)
C11 0.0327(5) 0.0462(6) 0.0378(5) 0.0084(4) 0.0095(4) -0.0015(4)
C12 0.0385(5) 0.0443(6) 0.0414(6) 0.0000(4) 0.0186(4) -0.0013(4)
O13 0.0401(5) 0.0949(8) 0.0550(6) -0.0149(5) 0.0147(4) -0.0177(5)
C14 0.0393(5) 0.0472(6) 0.0355(5) 0.0017(4) 0.0133(4) -0.0070(4)
C15 0.0332(5) 0.0495(6) 0.0454(6) -0.0045(5) 0.0072(4) -0.0015(4)
C18 0.0356(5) 0.0553(7) 0.0597(8) -0.0091(6) 0.0084(5) -0.0024(5)
C19 0.0386(6) 0.0533(7) 0.0514(7) -0.0026(5) -0.0005(5) 0.0081(5)
C20 0.0502(6) 0.0450(6) 0.0435(6) 0.0044(5) 0.0011(5) 0.0062(5)
C21 0.0547(8) 0.0571(8) 0.0573(8) -0.0074(7) 0.0024(6) -0.0077(6)
O22 0.0834(9) 0.1143(11) 0.0710(8) -0.0059(8) -0.0044(7) -0.0575(9)
C23 0.0553(8) 0.0762(10) 0.0477(7) 0.0113(7) -0.0040(6) -0.0283(7)
C24 0.0392(6) 0.1000(13) 0.0613(8) -0.0067(8) 0.0222(6) -0.0121(7)
C27 0.0440(7) 0.1306(18) 0.0734(11) -0.0095(11) 0.0184(7) -0.0330(9)
C28 0.133(2) 0.0932(17) 0.0639(12) -0.0042(12) -0.0152(13) -0.0520(16)
C16 0.0462(6) 0.0594(8) 0.0542(7) -0.0055(6) 0.0236(6) 0.0036(6)
C17 0.0389(6) 0.0576(8) 0.0532(7) -0.0147(6) 0.0123(5) -0.0054(5)
C25A 0.059(4) 0.064(5) 0.072(6) -0.028(4) 0.015(3) -0.015(4)
C26A 0.064(3) 0.057(4) 0.055(3) -0.009(3) 0.018(3) 0.012(3)
C25B 0.0535(13) 0.0499(17) 0.0549(16) -0.0142(12) 0.0178(11) -0.0140(13)
C26B 0.0688(15) 0.0488(15) 0.0485(14) -0.0077(11) 0.0264(12) -0.0001(12)

loop_
_atom_type_symbol
_atom_type_description
_atom_type_scat_dispersion_real
_atom_type_scat_dispersion_imag
_atom_type_scat_source
C C 0.0033 0.0016 'International Tables Vol C Tables 4.2.6.8 and 6.1.1.4'
H H 0.0000 0.0000 'International Tables Vol C Tables 4.2.6.8 and 6.1.1.4'
N N 0.0061 0.0033 'International Tables Vol C Tables 4.2.6.8 and 6.1.1.4'
O O 0.0106 0.0060 'International Tables Vol C Tables 4.2.6.8 and 6.1.1.4'

loop_
_geom_angle_atom_site_label_1
_geom_angle_atom_site_label_2
_geom_angle_atom_site_label_3
_geom_angle
C8 N1 C3 111.14(8)
C8 N1 C12 122.89(9)
C3 N1 C12 125.96(9)
C9 O2 C7 62.56(7)
C10 C3 C6 121.95(10)
C10 C3 N1 127.90(10)
C6 C3 N1 110.13(9)
C14 N4 C16 121.27(10)
C14 N4 C17 126.44(10)
C16 N4 C17 112.26(10)
C15 C6 C3 120.15(10)
C15 C6 C7 133.36(10)
C3 C6 C7 106.47(9)
O2 C7 C6 123.26(9)
O2 C7 C9 58.62(7)
C6 C7 C9 129.36(9)
O2 C7 C8 116.91(9)
C6 C7 C8 105.73(8)
C9 C7 C8 116.98(9)
O5 C8 N1 127.06(10)
O5 C8 C7 126.56(10)
N1 C8 C7 106.35(8)
O2 C9 C7 58.82(6)
O2 C9 C14 116.04(9)
C7 C9 C14 121.30(10)
O2 C9 H9 114.8(8)
C7 C9 H9 115.9(8)
C14 C9 H9 116.8(8)
C3 C10 C20 117.08(11)
C3 C10 H10 121.7(9)
C20 C10 H10 121.2(9)
C18 C11 C24 117.42(13)
C18 C11 C12 123.07(10)
C24 C11 C12 119.49(12)
N1 C12 C11 113.44(9)
N1 C12 H12A 110.6(10)
C11 C12 H12A 108.8(9)
N1 C12 H12B 105.8(10)
C11 C12 H12B 111.8(9)
H12A C12 H12B 106.0(13)
O13 C14 N4 123.45(11)
O13 C14 C9 121.66(11)
N4 C14 C9 114.87(10)
C6 C15 C19 118.36(12)
C6 C15 H15 117.6(10)
C19 C15 H15 124.0(10)
C11 C18 C21 121.91(13)
C11 C18 H18 117.9(11)
C21 C18 H18 120.2(11)
C20 C19 C15 120.85(11)
C20 C19 H19 117.9(11)
C15 C19 H19 121.2(11)
C19 C20 C10 121.61(12)
C19 C20 H20 121.6(10)
C10 C20 H20 116.8(10)
C23 C21 C18 119.40(16)
C23 C21 H21 120.2(12)
C18 C21 H21 120.4(12)
C23 O22 C28 117.90(19)
O22 C23 C21 124.09(19)
O22 C23 C27 116.65(16)
C21 C23 C27 119.26(14)
C27 C24 C11 121.17(17)
C27 C24 H24 121.8(13)
C11 C24 H24 117.0(13)
C23 C27 C24 120.83(15)
C23 C27 H27 118.9(15)
C24 C27 H27 120.1(15)
O22 C28 H28A 114.4(15)
O22 C28 H28B 116.2(15)
H28A C28 H28B 103(2)
O22 C28 H28C 112.6(18)
H28A C28 H28C 102(2)
H28B C28 H28C 108(2)
N4 C16 C26A 104.5(3)
N4 C16 C26B 102.19(14)
C26A C16 C26B 26.3(3)
N4 C16 H16A 112.4(11)
C26A C16 H16A 97.0(11)
C26B C16 H16A 120.8(11)
N4 C16 H16B 111.0(11)
C26A C16 H16B 129.2(12)
C26B C16 H16B 109.0(11)
H16A C16 H16B 101.5(15)
N4 C17 C25B 104.61(19)
N4 C17 C25A 98.8(4)
C25B C17 C25A 20.8(4)
N4 C17 H17A 110.1(9)
C25B C17 H17A 115.7(10)
C25A C17 H17A 100.3(11)
N4 C17 H17B 110.4(11)
C25B C17 H17B 107.4(12)
C25A C17 H17B 127.5(13)
H17A C17 H17B 108.6(15)
C26A C25A C17 107.4(8)
C26A C25A H25A 110.2
C17 C25A H25A 110.2
C26A C25A H25B 110.2
C17 C25A H25B 110.2
H25A C25A H25B 108.5
C25A C26A C16 101.9(6)
C25A C26A H26A 111.4
C16 C26A H26A 111.4
C25A C26A H26B 111.4
C16 C26A H26B 111.4
H26A C26A H26B 109.2
C17 C25B C26B 102.2(3)
C17 C25B H25C 111.3
C26B C25B H25C 111.3
C17 C25B H25D 111.3
C26B C25B H25D 111.3
H25C C25B H25D 109.2
C25B C26B C16 104.3(2)
C25B C26B H26C 110.9
C16 C26B H26C 110.9
C25B C26B H26D 110.9
C16 C26B H26D 110.9
H26C C26B H26D 108.9

loop_
_geom_bond_atom_site_label_1
_geom_bond_atom_site_label_2
_geom_bond_distance
N1 C8 1.3616(14)
N1 C3 1.4136(13)
N1 C12 1.4511(13)
O2 C9 1.4268(13)
O2 C7 1.4299(12)
C3 C10 1.3826(15)
C3 C6 1.3993(15)
N4 C14 1.3347(15)
N4 C16 1.4683(15)
N4 C17 1.4712(15)
O5 C8 1.2156(13)
C6 C15 1.3843(15)
C6 C7 1.4770(15)
C7 C9 1.4833(14)
C7 C8 1.5173(14)
C9 C14 1.5080(16)
C9 H9 0.960(14)
C10 C20 1.3939(18)
C10 H10 1.035(17)
C11 C18 1.3753(19)
C11 C24 1.3812(17)
C11 C12 1.5072(16)
C12 H12A 1.000(17)
C12 H12B 0.995(17)
O13 C14 1.2237(14)
C15 C19 1.3916(19)
C15 H15 0.956(17)
C18 C21 1.3964(19)
C18 H18 0.959(18)
C19 C20 1.382(2)
C19 H19 0.977(18)
C20 H20 0.953(17)
C21 C23 1.370(2)
C21 H21 0.96(2)
O22 C23 1.3663(18)
O22 C28 1.403(4)
C23 C27 1.375(3)
C24 C27 1.377(3)
C24 H24 0.98(2)
C27 H27 0.97(2)
C28 H28A 1.05(3)
C28 H28B 0.96(3)
C28 H28C 0.96(3)
C16 C26A 1.478(7)
C16 C26B 1.546(3)
C16 H16A 0.982(19)
C16 H16B 1.00(2)
C17 C25B 1.516(4)
C17 C25A 1.553(11)
C17 H17A 1.033(17)
C17 H17B 0.99(2)
C25A C26A 1.457(13)
C25A H25A 0.9700
C25A H25B 0.9700
C26A H26A 0.9700
C26A H26B 0.9700
C25B C26B 1.535(5)
C25B H25C 0.9700
C25B H25D 0.9700
C26B H26C 0.9700
C26B H26D 0.9700
